data_4340130
loop_
_publ_author_name
'Dai, Zhi'
'Metta-Maga\~na, Alejandro J'
'Nu\~nez, Jose E'

_publ_section_title
;
 Synthesis and Characterization of Electron Donor-Acceptor Platinum(II)
 Complexes Composed of N,N-Diphenylpyridineamine and Triphenylamine
 Ligands.
;
_journal_issue 14
_journal_name_full 'Inorganic chemistry'
_journal_page_first 7188
_journal_page_last 7196
_journal_paper_doi 10.1021/ic500290m
_journal_volume 53
_journal_year 2014
_chemical_formula_sum 'C37 H47 Ag N6 O6 P2 Pt S'
_chemical_formula_weight 1068.77
_chemical_name_systematic
; 
 ? 
;
_space_group_IT_number 14
_symmetry_cell_setting monoclinic
_symmetry_space_group_name_Hall '-P 2ybc'
_symmetry_space_group_name_H-M 'P 1 21/c 1'
_atom_sites_solution_hydrogens geom
_atom_sites_solution_primary direct
_atom_sites_solution_secondary difmap
_audit_creation_method SHELXL-97
_cell_angle_alpha 90.00
_cell_angle_beta 108.919(16)
_cell_angle_gamma 90.00
_cell_formula_units_Z 4
_cell_length_a 11.870(13)
_cell_length_b 34.25(4)
_cell_length_c 10.808(12)
_cell_measurement_reflns_used 8474
_cell_measurement_temperature 296(2)
_cell_measurement_theta_max 26.68
_cell_measurement_theta_min 2.30
_cell_volume 4157(8)
_computing_cell_refinement 'Bruker SAINT'
_computing_data_collection 'Bruker APEX2'
_computing_data_reduction 'Bruker SAINT'
_computing_molecular_graphics 'Bruker SHELXTL'
_computing_publication_material 'Bruker SHELXTL'
_computing_structure_refinement 'SHELXL-97 (Sheldrick, 2008)'
_computing_structure_solution 'SHELXS-97 (Sheldrick, 2008)'
_diffrn_ambient_temperature 296(2)
_diffrn_measured_fraction_theta_full 1.000
_diffrn_measured_fraction_theta_max 1.000
_diffrn_measurement_device_type 'Bruker APEX CCD'
_diffrn_measurement_method '\f and \w scans'
_diffrn_radiation_monochromator graphite
_diffrn_radiation_source 'fine-focus sealed tube'
_diffrn_radiation_type MoK\a
_diffrn_radiation_wavelength 0.71073
_diffrn_reflns_av_R_equivalents 0.0268
_diffrn_reflns_av_sigmaI/netI 0.0206
_diffrn_reflns_limit_h_max 14
_diffrn_reflns_limit_h_min -14
_diffrn_reflns_limit_k_max 40
_diffrn_reflns_limit_k_min -40
_diffrn_reflns_limit_l_max 12
_diffrn_reflns_limit_l_min -12
_diffrn_reflns_number 37479
_diffrn_reflns_theta_full 25.00
_diffrn_reflns_theta_max 25.00
_diffrn_reflns_theta_min 1.19
_exptl_absorpt_coefficient_mu 4.011
_exptl_absorpt_correction_T_max 0.6875
_exptl_absorpt_correction_T_min 0.5845
_exptl_absorpt_correction_type multi-scan
_exptl_crystal_colour orange
_exptl_crystal_density_diffrn 1.708
_exptl_crystal_density_method 'not measured'
_exptl_crystal_description block
_exptl_crystal_F_000 2120
_exptl_crystal_size_max 0.15
_exptl_crystal_size_mid 0.10
_exptl_crystal_size_min 0.10
_refine_diff_density_max 1.229
_refine_diff_density_min -1.227
_refine_diff_density_rms 0.088
_refine_ls_extinction_method none
_refine_ls_goodness_of_fit_ref 1.075
_refine_ls_hydrogen_treatment mixed
_refine_ls_matrix_type full
_refine_ls_number_parameters 532
_refine_ls_number_reflns 7311
_refine_ls_number_restraints 96
_refine_ls_restrained_S_all 1.075
_refine_ls_R_factor_all 0.0476
_refine_ls_R_factor_gt 0.0400
_refine_ls_shift/su_max 0.002
_refine_ls_shift/su_mean 0.000
_refine_ls_structure_factor_coef Fsqd
_refine_ls_weighting_details 'calc w=1/[\s^2^(Fo^2^)+(0.0564P)^2^+11.0335P] where P=(Fo^2^+2Fc^2^)/3'
_refine_ls_weighting_scheme calc
_refine_ls_wR_factor_gt 0.1053
_refine_ls_wR_factor_ref 0.1118
_reflns_number_gt 6427
_reflns_number_total 7311
_reflns_threshold_expression >2sigma(I)
_cod_data_source_file ic500290m_si_002.cif
_cod_data_source_block 572nn1_0msa
_cod_depositor_comments
;
The following automatic conversions were performed:

'_symmetry_cell_setting' value 'Monoclinic' changed to 'monoclinic'
according to
/usr/data/users/saulius/crontab/automatic-downloads/rss-feeds/ACS/lib/dictionaries/cif_core.dic
dictionary named 'cif_core.dic' version 2.4.2 from 2011-04-26.

Automatic conversion script
Id: cif_fix_values 2281 2013-09-26 08:29:07Z andrius 

 Adding full bibliography for 4340129--4340130.cif.
;
_cod_original_sg_symbol_H-M P2(1)/c
_cod_database_code 4340130

loop_
_symmetry_equiv_pos_as_xyz
'x, y, z'
'-x, y+1/2, -z+1/2'
'-x, -y, -z'
'x, -y-1/2, z-1/2'

loop_
_atom_site_label
_atom_site_type_symbol
_atom_site_fract_x
_atom_site_fract_y
_atom_site_fract_z
_atom_site_U_iso_or_equiv
_atom_site_adp_type
_atom_site_occupancy
_atom_site_symmetry_multiplicity
_atom_site_calc_flag
_atom_site_refinement_flags
_atom_site_disorder_assembly
_atom_site_disorder_group
Pt1 Pt -0.02469(2) 0.386784(7) 0.65688(2) 0.04846(10) Uani 1 1 d . A .
Ag1 Ag -0.23837(5) 0.390680(16) 0.77708(6) 0.06683(16) Uani 1 1 d . A .
S1 S -0.4009(3) 0.46178(9) 0.9415(3) 0.1189(10) Uani 1 1 d . . .
P1 P -0.14944(17) 0.36070(6) 0.46279(19) 0.0688(5) Uani 1 1 d . . .
P2 P 0.10782(17) 0.41907(7) 0.8328(2) 0.0746(6) Uani 1 1 d DU . .
O1 O -0.1211(7) 0.3046(2) 1.0484(8) 0.122(3) Uani 1 1 d . . .
O2 O -0.1495(6) 0.3286(2) 0.8578(8) 0.104(2) Uani 1 1 d . . .
O3 O -0.1737(9) 0.3629(2) 1.0040(7) 0.137(3) Uani 1 1 d . . .
O4 O -0.4441(5) 0.3852(2) 0.6419(6) 0.094(2) Uani 1 1 d . . .
O5 O -0.4824(10) 0.3706(3) 0.8143(9) 0.147(4) Uani 1 1 d . . .
O6 O -0.6093(7) 0.4000(3) 0.6602(9) 0.139(3) Uani 1 1 d . . .
N1 N 0.0906(5) 0.34054(15) 0.6730(5) 0.0542(13) Uani 1 1 d . . .
N2 N 0.3103(5) 0.24408(16) 0.6939(6) 0.0600(14) Uani 1 1 d . . .
N3 N -0.3217(6) 0.45232(18) 0.8485(7) 0.0754(17) Uani 1 1 d . . .
N4 N -0.4702(7) 0.5001(3) 0.8687(10) 0.114(3) Uani 1 1 d . A .
N5 N -0.1490(6) 0.3304(2) 0.9702(8) 0.0769(18) Uani 1 1 d . . .
N6 N -0.5109(7) 0.3841(2) 0.7102(8) 0.0789(19) Uani 1 1 d . . .
C1 C 0.0844(6) 0.3091(2) 0.7437(7) 0.0611(17) Uani 1 1 d . A .
H1 H 0.0291 0.3090 0.7880 0.073 Uiso 1 1 calc R . .
C2 C 0.1556(6) 0.2770(2) 0.7539(7) 0.0601(17) Uani 1 1 d . . .
H2 H 0.1475 0.2558 0.8038 0.072 Uiso 1 1 calc R A .
C3 C 0.2410(5) 0.27615(19) 0.6890(6) 0.0533(15) Uani 1 1 d . A .
C4 C 0.2482(6) 0.3091(2) 0.6179(7) 0.0609(17) Uani 1 1 d . . .
H4 H 0.3033 0.3103 0.5733 0.073 Uiso 1 1 calc R A .
C5 C 0.1742(6) 0.3397(2) 0.6137(7) 0.0601(17) Uani 1 1 d . A .
H5 H 0.1819 0.3617 0.5665 0.072 Uiso 1 1 calc R . .
C6 C 0.2832(6) 0.20729(19) 0.7374(6) 0.0553(15) Uani 1 1 d . . .
C7 C 0.1725(6) 0.1905(2) 0.6809(7) 0.0636(17) Uani 1 1 d . . .
H7 H 0.1139 0.2038 0.6163 0.076 Uiso 1 1 calc R . .
C8 C 0.1491(7) 0.1543(2) 0.7199(8) 0.0695(19) Uani 1 1 d . . .
H8 H 0.0748 0.1428 0.6824 0.083 Uiso 1 1 calc R . .
C9 C 0.2367(9) 0.1352(2) 0.8150(8) 0.076(2) Uani 1 1 d . . .
H9 H 0.2208 0.1106 0.8417 0.091 Uiso 1 1 calc R . .
C10 C 0.3456(8) 0.1511(2) 0.8715(7) 0.071(2) Uani 1 1 d . . .
H10 H 0.4038 0.1373 0.9352 0.085 Uiso 1 1 calc R . .
C11 C 0.3701(7) 0.1879(2) 0.8342(7) 0.0625(17) Uani 1 1 d . . .
H11 H 0.4441 0.1994 0.8738 0.075 Uiso 1 1 calc R . .
C12 C 0.4140(5) 0.24479(19) 0.6503(6) 0.0517(15) Uani 1 1 d . . .
C13 C 0.4267(7) 0.2161(2) 0.5677(7) 0.0639(18) Uani 1 1 d . . .
H13 H 0.3661 0.1980 0.5337 0.077 Uiso 1 1 calc R . .
C14 C 0.5297(8) 0.2141(2) 0.5350(8) 0.078(2) Uani 1 1 d . . .
H14 H 0.5389 0.1941 0.4810 0.094 Uiso 1 1 calc R . .
C15 C 0.6173(8) 0.2408(3) 0.5801(10) 0.088(3) Uani 1 1 d . . .
H15 H 0.6863 0.2393 0.5573 0.106 Uiso 1 1 calc R . .
C16 C 0.6034(7) 0.2695(3) 0.6580(9) 0.086(2) Uani 1 1 d . . .
H16 H 0.6631 0.2881 0.6880 0.103 Uiso 1 1 calc R . .
C17 C 0.5023(6) 0.2721(2) 0.6952(7) 0.0680(18) Uani 1 1 d . . .
H17 H 0.4945 0.2922 0.7499 0.082 Uiso 1 1 calc R . .
C18 C -0.1630(12) 0.3045(3) 0.4584(13) 0.134(5) Uani 1 1 d . . .
H18A H -0.1484 0.2956 0.5474 0.161 Uiso 1 1 calc R . .
H18B H -0.2449 0.2981 0.4095 0.161 Uiso 1 1 calc R . .
C19 C -0.0907(16) 0.2830(4) 0.4063(16) 0.172(6) Uani 1 1 d . . .
H19A H -0.1106 0.2886 0.3147 0.259 Uiso 1 1 calc R . .
H19B H -0.1023 0.2556 0.4178 0.259 Uiso 1 1 calc R . .
H19C H -0.0089 0.2896 0.4502 0.259 Uiso 1 1 calc R . .
C20 C -0.0950(10) 0.3721(4) 0.3334(10) 0.112(3) Uani 1 1 d . . .
H20A H -0.0157 0.3613 0.3520 0.134 Uiso 1 1 calc R . .
H20B H -0.1461 0.3602 0.2533 0.134 Uiso 1 1 calc R . .
C21 C -0.0909(16) 0.4146(4) 0.3148(12) 0.153(6) Uani 1 1 d . . .
H21A H -0.1672 0.4257 0.3064 0.229 Uiso 1 1 calc R . .
H21B H -0.0712 0.4199 0.2370 0.229 Uiso 1 1 calc R . .
H21C H -0.0315 0.4259 0.3888 0.229 Uiso 1 1 calc R . .
C22 C -0.3062(7) 0.3741(3) 0.4160(8) 0.092(3) Uani 1 1 d . . .
H22A H -0.3415 0.3610 0.4740 0.111 Uiso 1 1 calc R . .
H22B H -0.3119 0.4020 0.4284 0.111 Uiso 1 1 calc R . .
C23 C -0.3789(8) 0.3639(4) 0.2740(9) 0.112(4) Uani 1 1 d . . .
H23A H -0.3516 0.3794 0.2154 0.168 Uiso 1 1 calc R . .
H23B H -0.4616 0.3692 0.2595 0.168 Uiso 1 1 calc R . .
H23C H -0.3689 0.3367 0.2585 0.168 Uiso 1 1 calc R . .
C24 C 0.2681(11) 0.4138(6) 0.8951(16) 0.076(5) Uani 0.460(14) 1 d PDU A 1
H24A H 0.2998 0.4107 0.8235 0.091 Uiso 0.460(14) 1 calc PR A 1
H24B H 0.3041 0.4367 0.9450 0.091 Uiso 0.460(14) 1 calc PR A 1
C25 C 0.294(3) 0.3791(8) 0.979(3) 0.113(9) Uani 0.460(14) 1 d PDU A 1
H25A H 0.2381 0.3588 0.9386 0.169 Uiso 0.460(14) 1 calc PR A 1
H25B H 0.2862 0.3855 1.0624 0.169 Uiso 0.460(14) 1 calc PR A 1
H25C H 0.3731 0.3703 0.9906 0.169 Uiso 0.460(14) 1 calc PR A 1
C28 C 0.1284(19) 0.4696(5) 0.7833(19) 0.082(5) Uani 0.460(14) 1 d PDU A 1
H28A H 0.0528 0.4832 0.7590 0.098 Uiso 0.460(14) 1 calc PR A 1
H28B H 0.1836 0.4832 0.8566 0.098 Uiso 0.460(14) 1 calc PR A 1
C29 C 0.176(3) 0.4698(10) 0.667(3) 0.122(9) Uani 0.460(14) 1 d PDU A 1
H29A H 0.2395 0.4510 0.6822 0.183 Uiso 0.460(14) 1 calc PR A 1
H29B H 0.2065 0.4953 0.6584 0.183 Uiso 0.460(14) 1 calc PR A 1
H29C H 0.1134 0.4632 0.5884 0.183 Uiso 0.460(14) 1 calc PR A 1
C44 C 0.2329(10) 0.3857(5) 0.9159(17) 0.075(4) Uani 0.540(14) 1 d PDU A 2
H44A H 0.2013 0.3648 0.9554 0.090 Uiso 0.540(14) 1 calc PR A 2
H44B H 0.2607 0.3740 0.8493 0.090 Uiso 0.540(14) 1 calc PR A 2
C45 C 0.3413(15) 0.4028(7) 1.0215(19) 0.098(6) Uani 0.540(14) 1 d PDU A 2
H45A H 0.3556 0.4288 0.9975 0.147 Uiso 0.540(14) 1 calc PR A 2
H45B H 0.4098 0.3868 1.0296 0.147 Uiso 0.540(14) 1 calc PR A 2
H45C H 0.3262 0.4033 1.1036 0.147 Uiso 0.540(14) 1 calc PR A 2
C48 C 0.1997(17) 0.4521(6) 0.778(3) 0.140(8) Uani 0.540(14) 1 d PDU A 2
H48A H 0.2560 0.4648 0.8532 0.168 Uiso 0.540(14) 1 calc PR A 2
H48B H 0.2444 0.4376 0.7326 0.168 Uiso 0.540(14) 1 calc PR A 2
C49 C 0.126(3) 0.4815(7) 0.691(4) 0.190(15) Uani 0.540(14) 1 d PDU A 2
H49A H 0.0944 0.4711 0.6039 0.286 Uiso 0.540(14) 1 calc PR A 2
H49B H 0.1728 0.5042 0.6898 0.286 Uiso 0.540(14) 1 calc PR A 2
H49C H 0.0608 0.4887 0.7212 0.286 Uiso 0.540(14) 1 calc PR A 2
C26 C 0.0457(7) 0.4307(3) 0.9630(9) 0.090(3) Uani 1 1 d . A .
H26A H -0.0311 0.4430 0.9224 0.108 Uiso 1 1 calc R . .
H26B H 0.0310 0.4062 1.0001 0.108 Uiso 1 1 calc R . .
C27 C 0.1137(10) 0.4558(3) 1.0718(10) 0.114(4) Uani 1 1 d . . .
H27A H 0.1885 0.4436 1.1175 0.171 Uiso 1 1 calc R A .
H27B H 0.0692 0.4596 1.1308 0.171 Uiso 1 1 calc R . .
H27C H 0.1279 0.4806 1.0382 0.171 Uiso 1 1 calc R . .
C30 C -0.1383(5) 0.42852(18) 0.6474(6) 0.0499(14) Uani 1 1 d . . .
C31 C -0.2097(5) 0.45338(19) 0.6490(6) 0.0542(15) Uani 1 1 d . A .
C32 C -0.2933(5) 0.48300(18) 0.6567(6) 0.0544(15) Uani 1 1 d . . .
C33 C -0.3293(8) 0.5136(2) 0.5757(8) 0.078(2) Uani 1 1 d . A .
H33 H -0.2971 0.5170 0.5086 0.094 Uiso 1 1 calc R . .
C34 C -0.4162(9) 0.5416(2) 0.5889(11) 0.096(3) Uani 1 1 d . . .
H37 H -0.4394 0.5623 0.5304 0.116 Uiso 1 1 calc R A .
C35 C -0.4625(9) 0.5377(3) 0.6841(12) 0.103(4) Uani 1 1 d . A .
H36 H -0.5177 0.5559 0.6926 0.123 Uiso 1 1 calc R . .
C36 C -0.4306(7) 0.5073(2) 0.7704(10) 0.082(3) Uani 1 1 d . . .
C37 C -0.3449(5) 0.47953(19) 0.7585(7) 0.0559(16) Uani 1 1 d . A .

loop_
_atom_site_aniso_label
_atom_site_aniso_U_11
_atom_site_aniso_U_22
_atom_site_aniso_U_33
_atom_site_aniso_U_23
_atom_site_aniso_U_13
_atom_site_aniso_U_12
Pt1 0.04572(15) 0.05478(16) 0.04979(16) -0.00169(11) 0.02228(11) 0.00957(10)
Ag1 0.0655(3) 0.0648(3) 0.0690(4) 0.0079(3) 0.0201(3) 0.0038(2)
S1 0.152(3) 0.110(2) 0.139(2) -0.0284(18) 0.109(2) -0.0201(19)
P1 0.0575(10) 0.0871(14) 0.0622(11) -0.0241(10) 0.0198(9) 0.0124(9)
P2 0.0517(10) 0.1084(16) 0.0624(11) -0.0198(11) 0.0171(9) -0.0071(10)
O1 0.115(5) 0.102(5) 0.127(6) 0.048(5) 0.009(4) -0.005(4)
O2 0.119(5) 0.104(5) 0.112(5) 0.015(4) 0.068(4) 0.020(4)
O3 0.197(9) 0.105(6) 0.092(5) 0.007(4) 0.026(5) 0.031(6)
O4 0.067(3) 0.143(6) 0.072(4) -0.029(3) 0.021(3) -0.004(3)
O5 0.232(11) 0.117(6) 0.094(6) 0.009(5) 0.057(6) -0.020(6)
O6 0.089(5) 0.195(9) 0.143(7) -0.040(6) 0.049(5) 0.007(6)
N1 0.053(3) 0.059(3) 0.059(3) 0.006(3) 0.029(3) 0.019(2)
N2 0.058(3) 0.057(3) 0.075(4) 0.012(3) 0.035(3) 0.015(3)
N3 0.093(5) 0.059(4) 0.089(5) -0.015(3) 0.051(4) -0.005(3)
N4 0.107(6) 0.112(7) 0.156(8) -0.047(6) 0.089(6) -0.005(5)
N5 0.067(4) 0.076(5) 0.082(5) 0.022(4) 0.016(4) 0.006(3)
N6 0.073(5) 0.083(5) 0.083(5) -0.029(4) 0.029(4) -0.019(4)
C1 0.060(4) 0.068(4) 0.067(4) 0.008(3) 0.037(3) 0.008(3)
C2 0.062(4) 0.061(4) 0.066(4) 0.016(3) 0.034(3) 0.016(3)
C3 0.051(3) 0.060(4) 0.056(4) 0.006(3) 0.026(3) 0.015(3)
C4 0.061(4) 0.061(4) 0.076(5) 0.013(3) 0.043(4) 0.016(3)
C5 0.062(4) 0.060(4) 0.071(4) 0.012(3) 0.040(3) 0.012(3)
C6 0.060(4) 0.057(4) 0.056(4) 0.006(3) 0.028(3) 0.013(3)
C7 0.059(4) 0.074(5) 0.062(4) 0.014(3) 0.025(3) 0.011(3)
C8 0.077(5) 0.062(4) 0.083(5) -0.005(4) 0.045(4) 0.000(4)
C9 0.115(7) 0.053(4) 0.083(5) -0.002(4) 0.063(5) 0.001(4)
C10 0.091(6) 0.068(5) 0.062(4) 0.017(4) 0.035(4) 0.028(4)
C11 0.067(4) 0.065(4) 0.056(4) 0.001(3) 0.021(3) 0.009(3)
C12 0.050(3) 0.057(4) 0.053(4) 0.009(3) 0.024(3) 0.016(3)
C13 0.080(5) 0.059(4) 0.057(4) 0.011(3) 0.029(4) 0.012(3)
C14 0.110(7) 0.071(5) 0.072(5) 0.016(4) 0.056(5) 0.030(5)
C15 0.080(6) 0.101(7) 0.106(7) 0.026(6) 0.060(5) 0.034(5)
C16 0.064(5) 0.108(7) 0.091(6) 0.010(5) 0.033(4) 0.002(5)
C17 0.063(4) 0.077(5) 0.068(4) -0.008(4) 0.027(4) 0.003(4)
C18 0.137(10) 0.092(8) 0.140(10) -0.033(7) -0.001(8) 0.011(7)
C19 0.244(19) 0.084(8) 0.183(14) -0.012(9) 0.060(13) 0.005(10)
C20 0.113(8) 0.152(10) 0.085(7) -0.024(7) 0.054(6) -0.002(7)
C21 0.257(18) 0.105(9) 0.104(9) 0.012(7) 0.069(10) -0.022(10)
C22 0.058(5) 0.141(8) 0.070(5) -0.044(5) 0.011(4) -0.009(5)
C23 0.076(6) 0.146(10) 0.093(7) -0.043(7) -0.002(5) 0.014(6)
C24 0.061(7) 0.101(12) 0.073(11) -0.008(8) 0.032(8) -0.005(8)
C25 0.107(19) 0.124(19) 0.12(2) 0.044(15) 0.057(16) 0.028(16)
C28 0.068(10) 0.095(10) 0.100(13) -0.018(9) 0.051(10) -0.022(8)
C29 0.16(2) 0.12(2) 0.131(18) -0.020(14) 0.107(17) -0.021(17)
C44 0.034(7) 0.105(11) 0.086(11) -0.007(8) 0.019(7) -0.010(6)
C45 0.065(10) 0.119(15) 0.091(12) -0.018(11) -0.002(7) 0.002(10)
C48 0.100(14) 0.089(13) 0.21(2) 0.024(12) 0.014(13) -0.023(10)
C49 0.18(3) 0.051(12) 0.28(3) 0.032(14) -0.02(2) -0.018(13)
C26 0.063(5) 0.119(7) 0.082(6) -0.037(5) 0.016(4) -0.006(5)
C27 0.113(8) 0.130(9) 0.095(7) -0.048(6) 0.028(6) 0.004(7)
C30 0.045(3) 0.059(4) 0.049(3) -0.003(3) 0.020(3) 0.007(3)
C31 0.050(3) 0.060(4) 0.055(4) -0.007(3) 0.019(3) 0.002(3)
C32 0.047(3) 0.046(3) 0.061(4) -0.011(3) 0.004(3) 0.006(3)
C33 0.089(6) 0.056(4) 0.077(5) -0.003(4) 0.010(4) -0.001(4)
C34 0.097(7) 0.047(4) 0.105(7) -0.009(5) -0.023(6) 0.013(4)
C35 0.077(6) 0.073(6) 0.132(9) -0.032(6) -0.001(6) 0.027(5)
C36 0.057(4) 0.065(5) 0.123(7) -0.038(5) 0.027(5) 0.003(4)
C37 0.043(3) 0.049(4) 0.077(4) -0.020(3) 0.021(3) 0.000(3)

loop_
_atom_type_symbol
_atom_type_description
_atom_type_scat_dispersion_real
_atom_type_scat_dispersion_imag
_atom_type_scat_source
C C 0.0033 0.0016 'International Tables Vol C Tables 4.2.6.8 and 6.1.1.4'
H H 0.0000 0.0000 'International Tables Vol C Tables 4.2.6.8 and 6.1.1.4'
Ag Ag -0.8971 1.1015 'International Tables Vol C Tables 4.2.6.8 and 6.1.1.4'
N N 0.0061 0.0033 'International Tables Vol C Tables 4.2.6.8 and 6.1.1.4'
O O 0.0106 0.0060 'International Tables Vol C Tables 4.2.6.8 and 6.1.1.4'
P P 0.1023 0.0942 'International Tables Vol C Tables 4.2.6.8 and 6.1.1.4'
Pt Pt -1.7033 8.3905 'International Tables Vol C Tables 4.2.6.8 and 6.1.1.4'
S S 0.1246 0.1234 'International Tables Vol C Tables 4.2.6.8 and 6.1.1.4'

loop_
_geom_angle_atom_site_label_1
_geom_angle_atom_site_label_2
_geom_angle_atom_site_label_3
_geom_angle
C30 Pt1 N1 176.6(2)
C30 Pt1 P2 88.1(2)
N1 Pt1 P2 92.40(18)
C30 Pt1 P1 90.4(2)
N1 Pt1 P1 89.54(17)
P2 Pt1 P1 172.03(8)
C30 Pt1 Ag1 50.55(19)
N1 Pt1 Ag1 126.03(15)
P2 Pt1 Ag1 93.63(9)
P1 Pt1 Ag1 91.46(9)
O2 Ag1 O4 112.9(3)
O2 Ag1 C30 115.7(2)
O4 Ag1 C30 106.0(2)
O2 Ag1 O3 49.6(2)
O4 Ag1 O3 119.5(3)
C30 Ag1 O3 134.5(3)
O2 Ag1 N3 141.9(2)
O4 Ag1 N3 80.4(2)
C30 Ag1 N3 92.4(2)
O3 Ag1 N3 92.5(3)
O2 Ag1 C31 142.5(2)
O4 Ag1 C31 91.3(2)
C30 Ag1 C31 27.05(19)
O3 Ag1 C31 140.5(3)
N3 Ag1 C31 67.3(2)
O2 Ag1 Pt1 78.40(16)
O4 Ag1 Pt1 122.00(17)
C30 Ag1 Pt1 37.32(14)
O3 Ag1 Pt1 110.4(2)
N3 Ag1 Pt1 126.27(15)
C31 Ag1 Pt1 64.36(14)
N4 S1 N3 99.7(4)
C20 P1 C22 109.1(5)
C20 P1 C18 104.5(6)
C22 P1 C18 100.1(5)
C20 P1 Pt1 110.0(4)
C22 P1 Pt1 116.7(3)
C18 P1 Pt1 115.5(4)
C48 P2 C24 60.5(8)
C48 P2 C26 123.6(11)
C24 P2 C26 111.8(6)
C48 P2 C28 33.5(8)
C24 P2 C28 88.8(9)
C26 P2 C28 98.2(6)
C48 P2 C44 94.1(8)
C24 P2 C44 34.9(7)
C26 P2 C44 102.7(7)
C28 P2 C44 123.7(8)
C48 P2 Pt1 110.7(9)
C24 P2 Pt1 127.6(6)
C26 P2 Pt1 113.5(3)
C28 P2 Pt1 109.1(7)
C44 P2 Pt1 109.0(5)
N5 O2 Ag1 100.2(5)
N5 O3 Ag1 94.6(5)
N6 O4 Ag1 110.9(5)
C1 N1 C5 116.3(5)
C1 N1 Pt1 120.6(4)
C5 N1 Pt1 123.2(4)
C3 N2 C6 122.0(5)
C3 N2 C12 122.5(5)
C6 N2 C12 115.5(5)
C37 N3 S1 107.1(5)
C37 N3 Ag1 111.8(4)
S1 N3 Ag1 135.6(4)
C36 N4 S1 106.6(6)
O1 N5 O2 125.5(9)
O1 N5 O3 119.8(9)
O2 N5 O3 114.5(7)
O5 N6 O6 122.3(10)
O5 N6 O4 122.9(10)
O6 N6 O4 114.7(9)
N1 C1 C2 123.1(6)
N1 C1 H1 118.5
C2 C1 H1 118.5
C1 C2 C3 120.2(6)
C1 C2 H2 119.9
C3 C2 H2 119.9
N2 C3 C4 122.2(6)
N2 C3 C2 121.4(6)
C4 C3 C2 116.3(6)
C5 C4 C3 119.5(6)
C5 C4 H4 120.3
C3 C4 H4 120.3
N1 C5 C4 124.6(6)
N1 C5 H5 117.7
C4 C5 H5 117.7
C11 C6 C7 120.4(6)
C11 C6 N2 118.9(6)
C7 C6 N2 120.6(6)
C8 C7 C6 120.1(7)
C8 C7 H7 120.0
C6 C7 H7 120.0
C7 C8 C9 118.9(8)
C7 C8 H8 120.5
C9 C8 H8 120.5
C10 C9 C8 122.0(7)
C10 C9 H9 119.0
C8 C9 H9 119.0
C9 C10 C11 119.7(7)
C9 C10 H10 120.2
C11 C10 H10 120.2
C6 C11 C10 118.9(7)
C6 C11 H11 120.6
C10 C11 H11 120.6
C13 C12 C17 119.1(6)
C13 C12 N2 118.9(6)
C17 C12 N2 121.8(6)
C12 C13 C14 119.8(8)
C12 C13 H13 120.1
C14 C13 H13 120.1
C15 C14 C13 121.1(8)
C15 C14 H14 119.5
C13 C14 H14 119.5
C16 C15 C14 119.1(8)
C16 C15 H15 120.5
C14 C15 H15 120.5
C15 C16 C17 121.7(9)
C15 C16 H16 119.2
C17 C16 H16 119.2
C12 C17 C16 119.2(7)
C12 C17 H17 120.4
C16 C17 H17 120.4
C19 C18 P1 119.0(12)
C19 C18 H18A 107.6
P1 C18 H18A 107.6
C19 C18 H18B 107.6
P1 C18 H18B 107.6
H18A C18 H18B 107.0
C18 C19 H19A 109.5
C18 C19 H19B 109.5
H19A C19 H19B 109.5
C18 C19 H19C 109.5
H19A C19 H19C 109.5
H19B C19 H19C 109.5
C21 C20 P1 111.4(8)
C21 C20 H20A 109.4
P1 C20 H20A 109.4
C21 C20 H20B 109.4
P1 C20 H20B 109.4
H20A C20 H20B 108.0
C20 C21 H21A 109.5
C20 C21 H21B 109.5
H21A C21 H21B 109.5
C20 C21 H21C 109.5
H21A C21 H21C 109.5
H21B C21 H21C 109.5
C23 C22 P1 114.3(6)
C23 C22 H22A 108.7
P1 C22 H22A 108.7
C23 C22 H22B 108.7
P1 C22 H22B 108.7
H22A C22 H22B 107.6
C22 C23 H23A 109.5
C22 C23 H23B 109.5
H23A C23 H23B 109.5
C22 C23 H23C 109.5
H23A C23 H23C 109.5
H23B C23 H23C 109.5
C25 C24 P2 107.0(16)
C25 C24 H24A 110.3
P2 C24 H24A 110.3
C25 C24 H24B 110.3
P2 C24 H24B 110.3
H24A C24 H24B 108.6
C29 C28 P2 111.1(17)
C29 C28 H28A 109.4
P2 C28 H28A 109.4
C29 C28 H28B 109.4
P2 C28 H28B 109.4
H28A C28 H28B 108.0
C45 C44 P2 118.1(12)
C45 C44 H44A 107.8
P2 C44 H44A 107.8
C45 C44 H44B 107.8
P2 C44 H44B 107.8
H44A C44 H44B 107.1
C44 C45 H45A 109.5
C44 C45 H45B 109.5
H45A C45 H45B 109.5
C44 C45 H45C 109.5
H45A C45 H45C 109.5
H45B C45 H45C 109.5
C49 C48 P2 110(2)
C49 C48 H48A 109.6
P2 C48 H48A 109.6
C49 C48 H48B 109.6
P2 C48 H48B 109.6
H48A C48 H48B 108.2
C48 C49 H49A 109.5
C48 C49 H49B 109.5
H49A C49 H49B 109.5
C48 C49 H49C 109.5
H49A C49 H49C 109.5
H49B C49 H49C 109.5
C27 C26 P2 119.3(7)
C27 C26 H26A 107.5
P2 C26 H26A 107.5
C27 C26 H26B 107.5
P2 C26 H26B 107.5
H26A C26 H26B 107.0
C26 C27 H27A 109.5
C26 C27 H27B 109.5
H27A C27 H27B 109.5
C26 C27 H27C 109.5
H27A C27 H27C 109.5
H27B C27 H27C 109.5
C31 C30 Pt1 175.6(6)
C31 C30 Ag1 83.8(4)
Pt1 C30 Ag1 92.1(3)
C30 C31 C32 177.7(7)
C30 C31 Ag1 69.1(4)
C32 C31 Ag1 109.6(4)
C33 C32 C37 116.2(7)
C33 C32 C31 126.3(7)
C37 C32 C31 117.5(6)
C32 C33 C34 122.5(9)
C32 C33 H33 118.7
C34 C33 H33 118.7
C35 C34 C33 119.9(9)
C35 C34 H37 120.0
C33 C34 H37 120.0
C34 C35 C36 121.0(9)
C34 C35 H36 119.5
C36 C35 H36 119.5
N4 C36 C35 126.8(9)
N4 C36 C37 113.6(9)
C35 C36 C37 119.6(9)
N3 C37 C36 113.0(7)
N3 C37 C32 126.3(6)
C36 C37 C32 120.7(7)

loop_
_geom_bond_atom_site_label_1
_geom_bond_atom_site_label_2
_geom_bond_distance
Pt1 C30 1.945(6)
Pt1 N1 2.064(5)
Pt1 P2 2.318(3)
Pt1 P1 2.319(3)
Pt1 Ag1 3.206(3)
Ag1 O2 2.408(7)
Ag1 O4 2.412(6)
Ag1 C30 2.477(6)
Ag1 O3 2.507(8)
Ag1 N3 2.555(6)
Ag1 C31 2.636(7)
S1 N4 1.612(11)
S1 N3 1.616(6)
P1 C20 1.764(10)
P1 C22 1.822(9)
P1 C18 1.930(12)
P2 C48 1.797(15)
P2 C24 1.809(13)
P2 C26 1.831(9)
P2 C28 1.850(15)
P2 C44 1.858(13)
O1 N5 1.194(8)
O2 N5 1.214(9)
O3 N5 1.237(10)
O4 N6 1.247(9)
O5 N6 1.162(10)
O6 N6 1.242(11)
N1 C1 1.336(8)
N1 C5 1.344(8)
N2 C3 1.364(8)
N2 C6 1.418(8)
N2 C12 1.452(8)
N3 C37 1.311(9)
N4 C36 1.317(12)
C1 C2 1.368(9)
C1 H1 0.9300
C2 C3 1.408(9)
C2 H2 0.9300
C3 C4 1.384(9)
C4 C5 1.360(9)
C4 H4 0.9300
C5 H5 0.9300
C6 C11 1.378(9)
C6 C7 1.382(10)
C7 C8 1.366(10)
C7 H7 0.9300
C8 C9 1.368(12)
C8 H8 0.9300
C9 C10 1.352(12)
C9 H9 0.9300
C10 C11 1.385(10)
C10 H10 0.9300
C11 H11 0.9300
C12 C13 1.368(9)
C12 C17 1.372(10)
C13 C14 1.380(11)
C13 H13 0.9300
C14 C15 1.351(13)
C14 H14 0.9300
C15 C16 1.337(13)
C15 H15 0.9300
C16 C17 1.387(10)
C16 H16 0.9300
C17 H17 0.9300
C18 C19 1.383(18)
C18 H18A 0.9700
C18 H18B 0.9700
C19 H19A 0.9600
C19 H19B 0.9600
C19 H19C 0.9600
C20 C21 1.473(16)
C20 H20A 0.9700
C20 H20B 0.9700
C21 H21A 0.9600
C21 H21B 0.9600
C21 H21C 0.9600
C22 C23 1.537(11)
C22 H22A 0.9700
C22 H22B 0.9700
C23 H23A 0.9600
C23 H23B 0.9600
C23 H23C 0.9600
C24 C25 1.465(17)
C24 H24A 0.9700
C24 H24B 0.9700
C25 H25A 0.9600
C25 H25B 0.9600
C25 H25C 0.9600
C28 C29 1.538(17)
C28 H28A 0.9700
C28 H28B 0.9700
C29 H29A 0.9600
C29 H29B 0.9600
C29 H29C 0.9600
C44 C45 1.532(16)
C44 H44A 0.9700
C44 H44B 0.9700
C45 H45A 0.9600
C45 H45B 0.9600
C45 H45C 0.9600
C48 C49 1.467(18)
C48 H48A 0.9700
C48 H48B 0.9700
C49 H49A 0.9600
C49 H49B 0.9600
C49 H49C 0.9600
C26 C27 1.469(12)
C26 H26A 0.9700
C26 H26B 0.9700
C27 H27A 0.9600
C27 H27B 0.9600
C27 H27C 0.9600
C30 C31 1.206(8)
C31 C32 1.440(9)
C32 C33 1.344(10)
C32 C37 1.427(10)
C33 C34 1.448(13)
C33 H33 0.9300
C34 C35 1.322(15)
C34 H37 0.9300
C35 C36 1.367(14)
C35 H36 0.9300
C36 C37 1.427(9)

loop_
_geom_torsion_atom_site_label_1
_geom_torsion_atom_site_label_2
_geom_torsion_atom_site_label_3
_geom_torsion_atom_site_label_4
_geom_torsion
C30 Pt1 Ag1 O2 -176.6(3)
N1 Pt1 Ag1 O2 3.6(3)
P2 Pt1 Ag1 O2 -92.1(2)
P1 Pt1 Ag1 O2 94.0(2)
C30 Pt1 Ag1 O4 73.5(3)
N1 Pt1 Ag1 O4 -106.4(3)
P2 Pt1 Ag1 O4 158.0(2)
P1 Pt1 Ag1 O4 -15.9(2)
N1 Pt1 Ag1 C30 -179.8(3)
P2 Pt1 Ag1 C30 84.6(3)
P1 Pt1 Ag1 C30 -89.3(2)
C30 Pt1 Ag1 O3 -138.2(3)
N1 Pt1 Ag1 O3 42.0(3)
P2 Pt1 Ag1 O3 -53.6(2)
P1 Pt1 Ag1 O3 132.5(2)
C30 Pt1 Ag1 N3 -28.9(3)
N1 Pt1 Ag1 N3 151.3(3)
P2 Pt1 Ag1 N3 55.7(2)
P1 Pt1 Ag1 N3 -118.2(2)
C30 Pt1 Ag1 C31 -0.9(3)
N1 Pt1 Ag1 C31 179.3(2)
P2 Pt1 Ag1 C31 83.66(18)
P1 Pt1 Ag1 C31 -90.21(17)
C30 Pt1 P1 C20 103.5(5)
N1 Pt1 P1 C20 -79.9(5)
P2 Pt1 P1 C20 24.3(7)
Ag1 Pt1 P1 C20 154.0(4)
C30 Pt1 P1 C22 -21.5(5)
N1 Pt1 P1 C22 155.1(5)
P2 Pt1 P1 C22 -100.7(6)
Ag1 Pt1 P1 C22 29.1(4)
C30 Pt1 P1 C18 -138.6(5)
N1 Pt1 P1 C18 37.9(5)
P2 Pt1 P1 C18 142.1(7)
Ag1 Pt1 P1 C18 -88.1(5)
C30 Pt1 P2 C48 -91.0(9)
N1 Pt1 P2 C48 92.4(9)
P1 Pt1 P2 C48 -11.6(10)
Ag1 Pt1 P2 C48 -141.3(9)
C30 Pt1 P2 C24 -159.1(7)
N1 Pt1 P2 C24 24.3(7)
P1 Pt1 P2 C24 -79.7(9)
Ag1 Pt1 P2 C24 150.6(7)
C30 Pt1 P2 C26 53.0(4)
N1 Pt1 P2 C26 -123.6(4)
P1 Pt1 P2 C26 132.4(6)
Ag1 Pt1 P2 C26 2.7(4)
C30 Pt1 P2 C28 -55.3(6)
N1 Pt1 P2 C28 128.1(6)
P1 Pt1 P2 C28 24.1(8)
Ag1 Pt1 P2 C28 -105.6(6)
C30 Pt1 P2 C44 166.9(6)
N1 Pt1 P2 C44 -9.8(6)
P1 Pt1 P2 C44 -113.8(8)
Ag1 Pt1 P2 C44 116.6(6)
O4 Ag1 O2 N5 -103.8(6)
C30 Ag1 O2 N5 133.9(5)
O3 Ag1 O2 N5 6.2(5)
N3 Ag1 O2 N5 0.4(7)
C31 Ag1 O2 N5 129.9(5)
Pt1 Ag1 O2 N5 136.2(5)
O2 Ag1 O3 N5 -6.0(5)
O4 Ag1 O3 N5 90.1(6)
C30 Ag1 O3 N5 -93.7(6)
N3 Ag1 O3 N5 170.4(6)
C31 Ag1 O3 N5 -133.3(5)
Pt1 Ag1 O3 N5 -59.2(6)
O2 Ag1 O4 N6 83.9(6)
C30 Ag1 O4 N6 -148.5(5)
O3 Ag1 O4 N6 28.6(6)
N3 Ag1 O4 N6 -58.7(6)
C31 Ag1 O4 N6 -125.4(6)
Pt1 Ag1 O4 N6 174.3(5)
C30 Pt1 N1 C1 -6(4)
P2 Pt1 N1 C1 92.8(5)
P1 Pt1 N1 C1 -94.9(5)
Ag1 Pt1 N1 C1 -3.4(6)
C30 Pt1 N1 C5 174(4)
P2 Pt1 N1 C5 -87.8(6)
P1 Pt1 N1 C5 84.4(6)
Ag1 Pt1 N1 C5 175.9(5)
N4 S1 N3 C37 1.4(6)
N4 S1 N3 Ag1 -149.0(6)
O2 Ag1 N3 C37 171.5(5)
O4 Ag1 N3 C37 -73.5(5)
C30 Ag1 N3 C37 32.3(5)
O3 Ag1 N3 C37 167.1(5)
C31 Ag1 N3 C37 22.1(5)
Pt1 Ag1 N3 C37 49.3(6)
O2 Ag1 N3 S1 -39.1(8)
O4 Ag1 N3 S1 76.0(6)
C30 Ag1 N3 S1 -178.2(6)
O3 Ag1 N3 S1 -43.5(6)
C31 Ag1 N3 S1 171.5(7)
Pt1 Ag1 N3 S1 -161.2(5)
N3 S1 N4 C36 -1.6(7)
Ag1 O2 N5 O1 173.8(7)
Ag1 O2 N5 O3 -10.5(9)
Ag1 O3 N5 O1 -174.0(7)
Ag1 O3 N5 O2 10.0(8)
Ag1 O4 N6 O5 -31.4(10)
Ag1 O4 N6 O6 146.1(7)
C5 N1 C1 C2 -1.8(11)
Pt1 N1 C1 C2 177.6(6)
N1 C1 C2 C3 0.5(12)
C6 N2 C3 C4 -163.5(7)
C12 N2 C3 C4 14.0(10)
C6 N2 C3 C2 14.8(10)
C12 N2 C3 C2 -167.7(6)
C1 C2 C3 N2 -177.8(7)
C1 C2 C3 C4 0.7(10)
N2 C3 C4 C5 178.1(7)
C2 C3 C4 C5 -0.3(11)
C1 N1 C5 C4 2.2(11)
Pt1 N1 C5 C4 -177.2(6)
C3 C4 C5 N1 -1.1(12)
C3 N2 C6 C11 -127.8(7)
C12 N2 C6 C11 54.5(8)
C3 N2 C6 C7 54.2(9)
C12 N2 C6 C7 -123.5(7)
C11 C6 C7 C8 -0.7(10)
N2 C6 C7 C8 177.3(6)
C6 C7 C8 C9 0.0(11)
C7 C8 C9 C10 0.0(11)
C8 C9 C10 C11 0.8(11)
C7 C6 C11 C10 1.5(10)
N2 C6 C11 C10 -176.5(6)
C9 C10 C11 C6 -1.6(10)
C3 N2 C12 C13 -131.2(7)
C6 N2 C12 C13 46.5(8)
C3 N2 C12 C17 52.4(9)
C6 N2 C12 C17 -129.9(7)
C17 C12 C13 C14 2.6(10)
N2 C12 C13 C14 -173.9(6)
C12 C13 C14 C15 -2.0(11)
C13 C14 C15 C16 0.2(13)
C14 C15 C16 C17 1.0(14)
C13 C12 C17 C16 -1.4(11)
N2 C12 C17 C16 175.0(7)
C15 C16 C17 C12 -0.4(13)
C20 P1 C18 C19 26.0(13)
C22 P1 C18 C19 139.0(12)
Pt1 P1 C18 C19 -94.9(12)
C22 P1 C20 C21 68.0(10)
C18 P1 C20 C21 174.3(10)
Pt1 P1 C20 C21 -61.2(10)
C20 P1 C22 C23 41.4(11)
C18 P1 C22 C23 -67.8(10)
Pt1 P1 C22 C23 166.8(7)
C48 P2 C24 C25 -176(2)
C26 P2 C24 C25 66.6(19)
C28 P2 C24 C25 164.9(18)
C44 P2 C24 C25 -14.2(18)
Pt1 P2 C24 C25 -81.7(18)
C48 P2 C28 C29 40(2)
C24 P2 C28 C29 70(2)
C26 P2 C28 C29 -177.6(19)
C44 P2 C28 C29 71(2)
Pt1 P2 C28 C29 -59(2)
C48 P2 C44 C45 56.8(19)
C24 P2 C44 C45 41.2(16)
C26 P2 C44 C45 -68.9(16)
C28 P2 C44 C45 40.1(19)
Pt1 P2 C44 C45 170.4(14)
C24 P2 C48 C49 -177(3)
C26 P2 C48 C49 -79(3)
C28 P2 C48 C49 -33(2)
C44 P2 C48 C49 173(3)
Pt1 P2 C48 C49 61(3)
C48 P2 C26 C27 -32.9(13)
C24 P2 C26 C27 35.3(12)
C28 P2 C26 C27 -56.7(11)
C44 P2 C26 C27 70.8(10)
Pt1 P2 C26 C27 -171.7(8)
N1 Pt1 C30 C31 26(10)
P2 Pt1 C30 C31 -73(8)
P1 Pt1 C30 C31 115(8)
Ag1 Pt1 C30 C31 24(8)
N1 Pt1 C30 Ag1 3(4)
P2 Pt1 C30 Ag1 -96.27(18)
P1 Pt1 C30 Ag1 91.56(18)
O2 Ag1 C30 C31 -174.6(4)
O4 Ag1 C30 C31 59.5(5)
O3 Ag1 C30 C31 -117.0(5)
N3 Ag1 C30 C31 -21.2(5)
Pt1 Ag1 C30 C31 -178.2(6)
O2 Ag1 C30 Pt1 3.7(3)
O4 Ag1 C30 Pt1 -122.3(2)
O3 Ag1 C30 Pt1 61.2(4)
N3 Ag1 C30 Pt1 157.1(2)
C31 Ag1 C30 Pt1 178.2(6)
Pt1 C30 C31 C32 32(23)
Ag1 C30 C31 C32 56(17)
Pt1 C30 C31 Ag1 -24(8)
O2 Ag1 C31 C30 8.0(6)
O4 Ag1 C31 C30 -124.0(4)
O3 Ag1 C31 C30 92.7(6)
N3 Ag1 C31 C30 157.0(5)
Pt1 Ag1 C31 C30 1.2(4)
O2 Ag1 C31 C32 -169.9(4)
O4 Ag1 C31 C32 58.0(4)
C30 Ag1 C31 C32 -177.9(7)
O3 Ag1 C31 C32 -85.2(6)
N3 Ag1 C31 C32 -21.0(4)
Pt1 Ag1 C31 C32 -176.8(5)
C30 C31 C32 C33 146(17)
Ag1 C31 C32 C33 -159.5(6)
C30 C31 C32 C37 -35(17)
Ag1 C31 C32 C37 19.5(7)
C37 C32 C33 C34 -0.5(10)
C31 C32 C33 C34 178.5(7)
C32 C33 C34 C35 0.6(13)
C33 C34 C35 C36 -0.6(14)
S1 N4 C36 C35 -178.2(8)
S1 N4 C36 C37 1.4(9)
C34 C35 C36 N4 -179.8(9)
C34 C35 C36 C37 0.7(14)
S1 N3 C37 C36 -0.8(8)
Ag1 N3 C37 C36 157.4(5)
S1 N3 C37 C32 179.0(5)
Ag1 N3 C37 C32 -22.9(8)
N4 C36 C37 N3 -0.4(10)
C35 C36 C37 N3 179.2(7)
N4 C36 C37 C32 179.8(7)
C35 C36 C37 C32 -0.6(11)
C33 C32 C37 N3 -179.2(7)
C31 C32 C37 N3 1.7(10)
C33 C32 C37 C36 0.6(9)
C31 C32 C37 C36 -178.5(6)
